data_4066668
loop_
_publ_author_name
'Ullrich, Matthias'
'Lough, Alan J.'
'Stephan, Douglas W.'

_publ_section_title
;
 Dihydrogen Activation by B(p-C6F4H)3and Phosphines
;
_journal_issue 16
_journal_name_full Organometallics
_journal_page_first 3647
_journal_paper_doi 10.1021/om100563m
_journal_volume 29
_journal_year 2010
_chemical_formula_sum 'C39 H34 B F12 P'
_chemical_formula_weight 772.44
_space_group_IT_number 14
_symmetry_cell_setting monoclinic
_symmetry_space_group_name_Hall '-P 2ybc'
_symmetry_space_group_name_H-M 'P 1 21/c 1'
_atom_sites_solution_hydrogens geom
_atom_sites_solution_primary direct
_atom_sites_solution_secondary difmap
_audit_creation_method SHELXL-97
_cell_angle_alpha 90.00
_cell_angle_beta 107.2980(10)
_cell_angle_gamma 90.00
_cell_formula_units_Z 4
_cell_length_a 12.0075(3)
_cell_length_b 18.5730(5)
_cell_length_c 16.6907(4)
_cell_measurement_temperature 296(2)
_cell_volume 3553.93(16)
_computing_structure_refinement 'SHELXL-97 (Sheldrick, 1997)'
_computing_structure_solution 'SHELXS-97 (Sheldrick, 1990)'
_diffrn_ambient_temperature 296(2)
_diffrn_measured_fraction_theta_full 0.996
_diffrn_measured_fraction_theta_max 0.996
_diffrn_radiation_monochromator graphite
_diffrn_radiation_source 'fine-focus sealed tube'
_diffrn_radiation_type MoK\a
_diffrn_radiation_wavelength 0.71073
_diffrn_reflns_av_R_equivalents 0.0241
_diffrn_reflns_av_sigmaI/netI 0.0234
_diffrn_reflns_limit_h_max 16
_diffrn_reflns_limit_h_min -16
_diffrn_reflns_limit_k_max 25
_diffrn_reflns_limit_k_min -23
_diffrn_reflns_limit_l_max 22
_diffrn_reflns_limit_l_min -22
_diffrn_reflns_number 34989
_diffrn_reflns_theta_full 28.98
_diffrn_reflns_theta_max 28.98
_diffrn_reflns_theta_min 1.68
_exptl_absorpt_coefficient_mu 0.169
_exptl_absorpt_correction_T_max 0.7458
_exptl_absorpt_correction_T_min 0.6858
_exptl_absorpt_correction_type empirical
_exptl_crystal_density_diffrn 1.444
_exptl_crystal_density_method 'not measured'
_exptl_crystal_F_000 1584
_exptl_crystal_size_max 0.33
_exptl_crystal_size_mid 0.31
_exptl_crystal_size_min 0.27
_refine_diff_density_max 1.108
_refine_diff_density_min -0.323
_refine_diff_density_rms 0.077
_refine_ls_extinction_method none
_refine_ls_goodness_of_fit_ref 1.031
_refine_ls_hydrogen_treatment fixed
_refine_ls_matrix_type full
_refine_ls_number_parameters 486
_refine_ls_number_reflns 9405
_refine_ls_number_restraints 0
_refine_ls_restrained_S_all 1.031
_refine_ls_R_factor_all 0.0754
_refine_ls_R_factor_gt 0.0600
_refine_ls_shift/su_max 0.001
_refine_ls_shift/su_mean 0.000
_refine_ls_structure_factor_coef Fsqd
_refine_ls_weighting_details 'calc w=1/[\s^2^(Fo^2^)+(0.0888P)^2^+4.1217P] where P=(Fo^2^+2Fc^2^)/3'
_refine_ls_weighting_scheme calc
_refine_ls_wR_factor_gt 0.1640
_refine_ls_wR_factor_ref 0.1783
_reflns_number_gt 7443
_reflns_number_total 9405
_reflns_threshold_expression >2sigma(I)
_cod_data_source_file om100563m_si_003.cif
_cod_data_source_block tBu2(Ph2CH)PH][HB(C6F4H)3]
_cod_original_sg_symbol_H-M P2(1)/c
_cod_database_code 4066668

loop_
_symmetry_equiv_pos_as_xyz
'x, y, z'
'-x, y+1/2, -z+1/2'
'-x, -y, -z'
'x, -y-1/2, z-1/2'

loop_
_atom_site_label
_atom_site_type_symbol
_atom_site_fract_x
_atom_site_fract_y
_atom_site_fract_z
_atom_site_U_iso_or_equiv
_atom_site_adp_type
_atom_site_occupancy
_atom_site_symmetry_multiplicity
_atom_site_calc_flag
_atom_site_refinement_flags
P1 P 0.26258(4) 0.32255(3) 1.04882(3) 0.01998(12) Uani 1 1 d .
H1 H 0.155(2) 0.3266(14) 1.0240(17) 0.027(6) Uiso 1 1 d .
C11 C 0.3179(2) 0.41521(11) 1.08226(13) 0.0260(4) Uani 1 1 d .
C12 C 0.2414(2) 0.47054(12) 1.02157(16) 0.0362(5) Uani 1 1 d .
H12A H 0.2696 0.5182 1.0385 0.054 Uiso 1 1 calc R
H12B H 0.1622 0.4663 1.0227 0.054 Uiso 1 1 calc R
H12C H 0.2449 0.4615 0.9657 0.054 Uiso 1 1 calc R
C13 C 0.4447(2) 0.42236(14) 1.08192(17) 0.0368(5) Uani 1 1 d .
H13A H 0.4722 0.4701 1.0991 0.055 Uiso 1 1 calc R
H13B H 0.4494 0.4135 1.0264 0.055 Uiso 1 1 calc R
H13C H 0.4920 0.3879 1.1201 0.055 Uiso 1 1 calc R
C14 C 0.3105(3) 0.43181(13) 1.17085(15) 0.0400(6) Uani 1 1 d .
H14A H 0.3392 0.4796 1.1868 0.060 Uiso 1 1 calc R
H14B H 0.3569 0.3977 1.2099 0.060 Uiso 1 1 calc R
H14C H 0.2308 0.4285 1.1711 0.060 Uiso 1 1 calc R
C21 C 0.2939(2) 0.25357(11) 1.13299(12) 0.0257(4) Uani 1 1 d .
C22 C 0.2536(3) 0.17893(13) 1.09571(16) 0.0416(6) Uani 1 1 d .
H22A H 0.2702 0.1438 1.1399 0.062 Uiso 1 1 calc R
H22B H 0.2943 0.1665 1.0561 0.062 Uiso 1 1 calc R
H22C H 0.1712 0.1799 1.0679 0.062 Uiso 1 1 calc R
C23 C 0.4240(2) 0.25154(16) 1.17996(18) 0.0445(6) Uani 1 1 d .
H23A H 0.4386 0.2156 1.2232 0.067 Uiso 1 1 calc R
H23B H 0.4483 0.2978 1.2048 0.067 Uiso 1 1 calc R
H23C H 0.4669 0.2400 1.1415 0.067 Uiso 1 1 calc R
C24 C 0.2196(3) 0.27065(14) 1.19120(15) 0.0386(5) Uani 1 1 d .
H24A H 0.2345 0.2354 1.2352 0.058 Uiso 1 1 calc R
H24B H 0.1385 0.2696 1.1596 0.058 Uiso 1 1 calc R
H24C H 0.2395 0.3176 1.2152 0.058 Uiso 1 1 calc R
C31 C 0.30972(17) 0.29683(11) 0.95689(12) 0.0215(4) Uani 1 1 d .
H31A H 0.3951 0.2989 0.9754 0.026 Uiso 1 1 calc R
C41 C 0.26957(18) 0.35207(11) 0.88638(12) 0.0227(4) Uani 1 1 d .
C42 C 0.1521(2) 0.36819(12) 0.84863(13) 0.0274(4) Uani 1 1 d .
H42A H 0.0951 0.3463 0.8678 0.033 Uiso 1 1 calc R
C43 C 0.1198(2) 0.41690(13) 0.78241(14) 0.0315(5) Uani 1 1 d .
H43A H 0.0414 0.4274 0.7574 0.038 Uiso 1 1 calc R
C44 C 0.2039(2) 0.44975(12) 0.75375(14) 0.0334(5) Uani 1 1 d .
H44A H 0.1822 0.4825 0.7097 0.040 Uiso 1 1 calc R
C45 C 0.3208(2) 0.43385(12) 0.79071(14) 0.0327(5) Uani 1 1 d .
H45A H 0.3774 0.4561 0.7715 0.039 Uiso 1 1 calc R
C46 C 0.3537(2) 0.38478(12) 0.85626(13) 0.0272(4) Uani 1 1 d .
H46A H 0.4321 0.3737 0.8802 0.033 Uiso 1 1 calc R
C51 C 0.27794(18) 0.22060(11) 0.92464(12) 0.0224(4) Uani 1 1 d .
C52 C 0.16329(19) 0.19663(12) 0.89602(14) 0.0282(4) Uani 1 1 d .
H52A H 0.1027 0.2276 0.8965 0.034 Uiso 1 1 calc R
C53 C 0.1387(2) 0.12673(13) 0.86671(15) 0.0347(5) Uani 1 1 d .
H53A H 0.0617 0.1110 0.8480 0.042 Uiso 1 1 calc R
C54 C 0.2280(2) 0.08058(13) 0.86525(15) 0.0362(5) Uani 1 1 d .
H54A H 0.2113 0.0336 0.8460 0.043 Uiso 1 1 calc R
C55 C 0.3419(2) 0.10412(13) 0.89231(16) 0.0367(5) Uani 1 1 d .
H55A H 0.4020 0.0731 0.8909 0.044 Uiso 1 1 calc R
C56 C 0.3673(2) 0.17405(12) 0.92172(15) 0.0304(5) Uani 1 1 d .
H56A H 0.4443 0.1897 0.9395 0.036 Uiso 1 1 calc R
B1 B 0.2857(2) 0.73307(14) 0.09434(15) 0.0258(4) Uani 1 1 d .
H2 H 0.383(2) 0.7303(14) 0.1053(16) 0.023(6) Uiso 1 1 d .
C61 C 0.23146(19) 0.68546(11) 0.00849(14) 0.0274(4) Uani 1 1 d .
C62 C 0.28679(19) 0.68430(13) -0.05338(14) 0.0296(4) Uani 1 1 d .
F62 F 0.38786(12) 0.72141(9) -0.04284(9) 0.0399(3) Uani 1 1 d .
C63 C 0.2450(2) 0.64698(14) -0.12853(15) 0.0360(5) Uani 1 1 d .
F63 F 0.30434(15) 0.64942(11) -0.18570(10) 0.0512(4) Uani 1 1 d .
C64 C 0.1418(2) 0.60905(14) -0.14572(16) 0.0395(6) Uani 1 1 d .
H64A H 0.1118 0.5843 -0.1960 0.047 Uiso 1 1 calc R
C65 C 0.0860(2) 0.60948(14) -0.08566(17) 0.0378(5) Uani 1 1 d .
F65 F -0.01627(15) 0.57246(10) -0.09985(12) 0.0560(5) Uani 1 1 d .
C66 C 0.1290(2) 0.64604(13) -0.01179(16) 0.0324(5) Uani 1 1 d .
F66 F 0.06457(13) 0.64317(9) 0.04294(10) 0.0420(4) Uani 1 1 d .
C71 C 0.24528(19) 0.81720(12) 0.07585(13) 0.0271(4) Uani 1 1 d .
C72 C 0.3220(2) 0.87296(13) 0.10782(14) 0.0313(5) Uani 1 1 d .
F72 F 0.42860(13) 0.85899(9) 0.16218(10) 0.0419(4) Uani 1 1 d .
C73 C 0.2973(2) 0.94412(14) 0.08756(17) 0.0372(5) Uani 1 1 d .
F73 F 0.37930(16) 0.99484(9) 0.12063(13) 0.0551(5) Uani 1 1 d .
C74 C 0.1925(2) 0.96500(13) 0.03410(16) 0.0372(5) Uani 1 1 d .
H74A H 0.1765 1.0131 0.0198 0.045 Uiso 1 1 calc R
C75 C 0.1118(2) 0.91221(14) 0.00234(14) 0.0343(5) Uani 1 1 d .
F75 F 0.00562(15) 0.92843(10) -0.05089(11) 0.0532(5) Uani 1 1 d .
C76 C 0.1369(2) 0.84021(13) 0.02354(14) 0.0306(5) Uani 1 1 d .
F76 F 0.05159(12) 0.79164(8) -0.00818(10) 0.0399(3) Uani 1 1 d .
C81 C 0.25807(18) 0.69818(12) 0.17643(13) 0.0267(4) Uani 1 1 d .
C82 C 0.3262(2) 0.64271(12) 0.21948(15) 0.0288(4) Uani 1 1 d .
F82 F 0.41067(13) 0.61373(8) 0.19042(10) 0.0371(3) Uani 1 1 d .
C83 C 0.3167(2) 0.61406(13) 0.29354(16) 0.0345(5) Uani 1 1 d .
F83 F 0.39047(17) 0.56120(9) 0.33255(11) 0.0526(4) Uani 1 1 d .
C84 C 0.2326(3) 0.63799(14) 0.32804(16) 0.0386(6) Uani 1 1 d .
H84A H 0.2252 0.6187 0.3776 0.046 Uiso 1 1 calc R
C85 C 0.1610(2) 0.69115(14) 0.28618(16) 0.0353(5) Uani 1 1 d .
F85 F 0.07427(15) 0.71686(10) 0.31490(11) 0.0497(4) Uani 1 1 d .
C86 C 0.17407(19) 0.72082(13) 0.21344(15) 0.0312(5) Uani 1 1 d .
F86 F 0.10104(13) 0.77531(9) 0.17754(10) 0.0435(4) Uani 1 1 d .

loop_
_atom_site_aniso_label
_atom_site_aniso_U_11
_atom_site_aniso_U_22
_atom_site_aniso_U_33
_atom_site_aniso_U_23
_atom_site_aniso_U_13
_atom_site_aniso_U_12
P1 0.0222(2) 0.0197(2) 0.0178(2) 0.00047(17) 0.00557(17) -0.00008(18)
C11 0.0338(11) 0.0187(9) 0.0248(9) -0.0024(7) 0.0078(8) -0.0014(8)
C12 0.0492(14) 0.0219(10) 0.0368(12) 0.0028(9) 0.0120(10) 0.0056(10)
C13 0.0349(12) 0.0319(12) 0.0409(12) -0.0055(10) 0.0072(10) -0.0113(10)
C14 0.0642(17) 0.0280(12) 0.0291(11) -0.0074(9) 0.0157(11) -0.0030(11)
C21 0.0348(11) 0.0225(10) 0.0195(8) 0.0042(7) 0.0075(8) 0.0003(8)
C22 0.0729(19) 0.0248(11) 0.0305(11) 0.0037(9) 0.0209(12) -0.0101(11)
C23 0.0361(13) 0.0487(16) 0.0412(13) 0.0187(12) 0.0001(10) 0.0048(11)
C24 0.0543(15) 0.0387(13) 0.0287(11) 0.0042(9) 0.0213(11) -0.0015(11)
C31 0.0209(9) 0.0233(9) 0.0208(8) -0.0008(7) 0.0071(7) 0.0001(7)
C41 0.0292(10) 0.0203(9) 0.0195(8) -0.0013(7) 0.0085(7) -0.0018(7)
C42 0.0293(10) 0.0278(10) 0.0246(9) 0.0014(8) 0.0075(8) -0.0017(8)
C43 0.0354(12) 0.0312(11) 0.0248(10) 0.0013(8) 0.0042(8) 0.0029(9)
C44 0.0549(15) 0.0235(10) 0.0230(9) 0.0012(8) 0.0137(9) -0.0005(9)
C45 0.0476(14) 0.0281(11) 0.0281(10) -0.0032(8) 0.0199(10) -0.0076(10)
C46 0.0318(11) 0.0271(10) 0.0258(9) -0.0039(8) 0.0131(8) -0.0047(8)
C51 0.0277(10) 0.0211(9) 0.0187(8) 0.0002(7) 0.0071(7) 0.0002(7)
C52 0.0275(10) 0.0260(10) 0.0282(10) -0.0019(8) 0.0037(8) 0.0013(8)
C53 0.0386(13) 0.0302(12) 0.0312(11) -0.0028(9) 0.0042(9) -0.0085(9)
C54 0.0563(15) 0.0216(10) 0.0338(11) -0.0026(9) 0.0183(11) -0.0038(10)
C55 0.0461(14) 0.0275(11) 0.0439(13) 0.0014(10) 0.0246(11) 0.0083(10)
C56 0.0298(11) 0.0290(11) 0.0363(11) 0.0014(9) 0.0158(9) 0.0019(9)
B1 0.0220(10) 0.0286(11) 0.0270(10) 0.0006(9) 0.0075(8) 0.0011(9)
C61 0.0303(11) 0.0224(10) 0.0292(10) 0.0020(8) 0.0087(8) 0.0047(8)
C62 0.0238(10) 0.0316(11) 0.0317(10) 0.0050(9) 0.0056(8) 0.0038(8)
F62 0.0300(7) 0.0550(9) 0.0377(7) 0.0019(7) 0.0148(6) -0.0035(6)
C63 0.0385(13) 0.0418(13) 0.0304(11) 0.0058(9) 0.0142(9) 0.0194(10)
F63 0.0486(9) 0.0753(12) 0.0330(7) -0.0016(8) 0.0173(7) 0.0170(9)
C64 0.0442(14) 0.0300(12) 0.0343(12) -0.0069(9) -0.0035(10) 0.0091(10)
C65 0.0299(11) 0.0326(12) 0.0455(13) 0.0016(10) 0.0027(10) -0.0008(9)
F65 0.0451(9) 0.0558(11) 0.0605(11) -0.0120(8) 0.0055(8) -0.0202(8)
C66 0.0290(11) 0.0292(11) 0.0402(12) 0.0021(9) 0.0121(9) 0.0023(9)
F66 0.0317(7) 0.0531(9) 0.0438(8) -0.0035(7) 0.0153(6) -0.0114(7)
C71 0.0281(10) 0.0287(11) 0.0267(9) 0.0004(8) 0.0114(8) 0.0032(8)
C72 0.0295(11) 0.0359(12) 0.0301(10) -0.0051(9) 0.0111(8) 0.0009(9)
F72 0.0300(7) 0.0463(9) 0.0446(8) -0.0096(7) 0.0039(6) -0.0035(6)
C73 0.0411(13) 0.0337(12) 0.0424(13) -0.0137(10) 0.0211(11) -0.0058(10)
F73 0.0547(10) 0.0388(9) 0.0768(12) -0.0214(8) 0.0270(9) -0.0144(8)
C74 0.0551(15) 0.0244(11) 0.0403(12) 0.0008(9) 0.0267(11) 0.0080(10)
C75 0.0361(12) 0.0381(13) 0.0287(10) -0.0014(9) 0.0095(9) 0.0140(10)
F75 0.0505(10) 0.0511(10) 0.0479(9) -0.0019(7) -0.0008(7) 0.0266(8)
C76 0.0325(11) 0.0311(11) 0.0291(10) -0.0066(9) 0.0105(9) -0.0009(9)
F76 0.0275(7) 0.0379(8) 0.0485(8) -0.0074(6) 0.0022(6) 0.0026(6)
C81 0.0247(10) 0.0294(10) 0.0265(9) -0.0020(8) 0.0084(8) -0.0026(8)
C82 0.0277(10) 0.0243(10) 0.0377(11) -0.0034(8) 0.0150(9) -0.0033(8)
F82 0.0372(7) 0.0305(7) 0.0501(8) 0.0051(6) 0.0228(6) 0.0064(6)
C83 0.0380(12) 0.0244(11) 0.0392(12) 0.0039(9) 0.0088(10) -0.0025(9)
F83 0.0656(11) 0.0394(9) 0.0548(10) 0.0202(7) 0.0208(9) 0.0131(8)
C84 0.0540(15) 0.0338(13) 0.0334(11) -0.0023(9) 0.0216(11) -0.0123(11)
C85 0.0333(12) 0.0388(13) 0.0407(12) -0.0131(10) 0.0216(10) -0.0120(10)
F85 0.0470(9) 0.0562(10) 0.0596(10) -0.0141(8) 0.0371(8) -0.0092(8)
C86 0.0226(10) 0.0362(12) 0.0339(11) -0.0055(9) 0.0069(8) 0.0002(9)
F86 0.0290(7) 0.0555(9) 0.0480(8) 0.0052(7) 0.0145(6) 0.0140(7)

loop_
_atom_type_symbol
_atom_type_description
_atom_type_scat_dispersion_real
_atom_type_scat_dispersion_imag
_atom_type_scat_source
C C 0.0033 0.0016 'International Tables Vol C Tables 4.2.6.8 and 6.1.1.4'
H H 0.0000 0.0000 'International Tables Vol C Tables 4.2.6.8 and 6.1.1.4'
B B 0.0013 0.0007 'International Tables Vol C Tables 4.2.6.8 and 6.1.1.4'
F F 0.0171 0.0103 'International Tables Vol C Tables 4.2.6.8 and 6.1.1.4'
P P 0.1023 0.0942 'International Tables Vol C Tables 4.2.6.8 and 6.1.1.4'

loop_
_geom_angle_atom_site_label_1
_geom_angle_atom_site_label_2
_geom_angle_atom_site_label_3
_geom_angle
C31 P1 C21 114.00(9)
C31 P1 C11 108.44(9)
C21 P1 C11 115.82(10)
C13 C11 C14 109.1(2)
C13 C11 C12 109.8(2)
C14 C11 C12 107.76(19)
C13 C11 P1 110.15(15)
C14 C11 P1 110.77(16)
C12 C11 P1 109.17(15)
C23 C21 C24 112.2(2)
C23 C21 C22 109.7(2)
C24 C21 C22 105.7(2)
C23 C21 P1 110.62(16)
C24 C21 P1 108.15(16)
C22 C21 P1 110.34(14)
C51 C31 C41 111.33(16)
C51 C31 P1 115.29(14)
C41 C31 P1 111.19(13)
C46 C41 C42 119.15(19)
C46 C41 C31 118.30(19)
C42 C41 C31 122.48(18)
C43 C42 C41 120.2(2)
C44 C43 C42 120.2(2)
C43 C44 C45 120.0(2)
C44 C45 C46 120.2(2)
C45 C46 C41 120.3(2)
C52 C51 C56 119.0(2)
C52 C51 C31 122.55(19)
C56 C51 C31 118.43(19)
C53 C52 C51 120.4(2)
C54 C53 C52 120.2(2)
C55 C54 C53 119.9(2)
C54 C55 C56 120.3(2)
C51 C56 C55 120.2(2)
C81 B1 C71 114.39(18)
C81 B1 C61 112.96(18)
C71 B1 C61 109.28(17)
C62 C61 C66 113.5(2)
C62 C61 B1 120.3(2)
C66 C61 B1 126.2(2)
F62 C62 C61 120.2(2)
F62 C62 C63 116.0(2)
C61 C62 C63 123.8(2)
F63 C63 C64 120.0(2)
F63 C63 C62 119.8(2)
C64 C63 C62 120.2(2)
C65 C64 C63 116.9(2)
C64 C65 F65 118.9(2)
C64 C65 C66 122.0(2)
F65 C65 C66 119.1(2)
F66 C66 C65 116.6(2)
F66 C66 C61 119.8(2)
C65 C66 C61 123.6(2)
C72 C71 C76 113.6(2)
C72 C71 B1 121.02(19)
C76 C71 B1 125.2(2)
F72 C72 C73 116.1(2)
F72 C72 C71 120.2(2)
C73 C72 C71 123.7(2)
F73 C73 C74 119.0(2)
F73 C73 C72 119.4(2)
C74 C73 C72 121.6(2)
C73 C74 C75 117.3(2)
F75 C75 C74 121.0(2)
F75 C75 C76 118.1(2)
C74 C75 C76 120.9(2)
F76 C76 C75 117.4(2)
F76 C76 C71 119.8(2)
C75 C76 C71 122.8(2)
C82 C81 C86 113.0(2)
C82 C81 B1 119.73(19)
C86 C81 B1 127.2(2)
F82 C82 C81 120.1(2)
F82 C82 C83 115.9(2)
C81 C82 C83 124.1(2)
F83 C83 C84 119.4(2)
F83 C83 C82 119.5(2)
C84 C83 C82 121.1(2)
C85 C84 C83 116.8(2)
F85 C85 C84 120.6(2)
F85 C85 C86 118.0(2)
C84 C85 C86 121.4(2)
F86 C86 C85 117.2(2)
F86 C86 C81 119.1(2)
C85 C86 C81 123.6(2)

loop_
_geom_bond_atom_site_label_1
_geom_bond_atom_site_label_2
_geom_bond_distance
P1 C31 1.849(2)
P1 C21 1.855(2)
P1 C11 1.869(2)
C11 C13 1.530(3)
C11 C14 1.539(3)
C11 C12 1.540(3)
C21 C23 1.526(3)
C21 C24 1.534(3)
C21 C22 1.537(3)
C31 C51 1.522(3)
C31 C41 1.527(3)
C41 C46 1.394(3)
C41 C42 1.396(3)
C42 C43 1.391(3)
C43 C44 1.382(3)
C44 C45 1.387(4)
C45 C46 1.388(3)
C51 C52 1.389(3)
C51 C56 1.390(3)
C52 C53 1.388(3)
C53 C54 1.378(4)
C54 C55 1.378(4)
C55 C56 1.390(3)
B1 C81 1.636(3)
B1 C71 1.638(3)
B1 C61 1.645(3)
C61 C62 1.384(3)
C61 C66 1.384(3)
C62 F62 1.361(3)
C62 C63 1.390(3)
C63 F63 1.351(3)
C63 C64 1.379(4)
C64 C65 1.362(4)
C65 F65 1.365(3)
C65 C66 1.367(4)
C66 F66 1.362(3)
C71 C72 1.383(3)
C71 C76 1.401(3)
C72 F72 1.356(3)
C72 C73 1.374(4)
C73 F73 1.356(3)
C73 C74 1.365(4)
C74 C75 1.369(4)
C75 F75 1.353(3)
C75 C76 1.393(3)
C76 F76 1.350(3)
C81 C82 1.378(3)
C81 C86 1.395(3)
C82 F82 1.359(3)
C82 C83 1.382(3)
C83 F83 1.353(3)
C83 C84 1.376(4)
C84 C85 1.359(4)
C85 F85 1.356(3)
C85 C86 1.384(3)
C86 F86 1.356(3)
